data_1566675
loop_
_publ_author_name
'Nguyen, Vu T.'
'Haug, Graham C.'
'Nguyen, Viet D.'
'Vuong, Ngan T. H.'
'Karki, Guna B.'
'Arman, Hadi'
'Larionov, Oleg V.'

_publ_section_title
;
 Functional Group Divergence and the Structural Basis of Acridine
 Photocatalysis Revealed by Direct Decarboxysulfonylation
;
_journal_name_full 'Chemical Science'
_journal_paper_doi 10.1039/D2SC00789D
_journal_year 2022
_chemical_formula_moiety 'C10 H18 O4 S2'
_chemical_formula_sum 'C10 H18 O4 S2'
_chemical_formula_weight 266.36
_space_group_crystal_system monoclinic
_space_group_IT_number 14
_space_group_name_Hall '-P 2ybc'
_space_group_name_H-M_alt 'P 1 21/c 1'
_atom_sites_solution_hydrogens geom
_atom_sites_solution_primary dual
_audit_creation_date 2020-10-27
_audit_creation_method
;
Olex2 1.3-ac4
(compiled 2019.10.09 svn.r3662 for Rigaku Oxford Diffraction, GUI svn.r5959)
;
_audit_update_record
;
2020-11-05 deposited with the CCDC.	2022-03-21 downloaded from the CCDC.
;
_cell_angle_alpha 90
_cell_angle_beta 91.4743(9)
_cell_angle_gamma 90
_cell_formula_units_Z 4
_cell_length_a 6.09765(6)
_cell_length_b 8.92648(10)
_cell_length_c 22.0926(2)
_cell_measurement_reflns_used 12532
_cell_measurement_temperature 100.00(10)
_cell_measurement_theta_max 76.0320
_cell_measurement_theta_min 4.0050
_cell_volume 1202.11(2)
_computing_cell_refinement 'CrysAlisPro 1.171.40.63a (Rigaku OD, 2019)'
_computing_data_collection 'CrysAlisPro 1.171.40.63a (Rigaku OD, 2019)'
_computing_data_reduction 'CrysAlisPro 1.171.40.63a (Rigaku OD, 2019)'
_computing_molecular_graphics 'Olex2 1.3-ac4 (Dolomanov et al., 2009)'
_computing_publication_material 'Olex2 1.3-ac4 (Dolomanov et al., 2009)'
_computing_structure_refinement 'ShelXL 2018/3 (Sheldrick, 2015)'
_computing_structure_solution 'ShelXT n/a (Sheldrick, 2015)'
_diffrn_ambient_environment N~2~
_diffrn_ambient_temperature 100.00(10)
_diffrn_detector 'Hybrid Pixel Array Detector'
_diffrn_detector_area_resol_mean 10.0000
_diffrn_detector_type HyPix
_diffrn_measured_fraction_theta_full 1.000
_diffrn_measured_fraction_theta_max 0.968
_diffrn_measurement_details
;
List of Runs (angles in degrees, time in seconds):

  # Type    Start    End  Width  t~exp~   \w     \q     \k     \f   Frames
#--------------------------------------------------------------------------
  1  \w    -69.00  26.00   0.50    0.05    --  -46.62  73.00 -18.00  190
  2  \w    -25.00  69.00   0.50    0.05    --   46.62 -73.00-147.00  188
  3  \w     25.00 120.00   0.50    0.05    --   46.62  73.00 -18.00  190
  4  \w    -91.00 -15.00   0.50    0.06    --  -88.50  73.00 -18.00  152
  5  \w     34.00  91.00   0.50    0.06    --  106.69 -73.00-147.00  114
  6  \w     85.00 178.00   0.50    0.06    --  106.69  73.00 -18.00  186
  7  \w   -119.00 -24.00   0.50    0.05    --  -46.62 -73.00-147.00  190
  8  \w   -120.00 -32.00   0.50    0.05    --  -46.62 -37.00   0.00  176
  9  \w   -119.00 -87.00   0.50    0.05    --  -46.62-125.00 -90.00   64
 10  \w   -119.00 -87.00   0.50    0.05    --  -46.62-125.00 -60.00   64
 11  \w    -30.00  29.00   0.50    0.05    --  -46.62  19.00   0.00  118
 12  \w     83.00 120.00   0.50    0.05    --   46.62  57.00  30.00   74
 13  \w   -163.00 -73.00   0.50    0.06    --  -88.50 -30.00  60.00  180
 14  \w   -164.00 -71.00   0.50    0.06    --  -88.50 -15.00  90.00  186
 15  \w    -51.00 -16.00   0.50    0.06    --  -88.50  45.00 120.00   70
 16  \w   -160.00 -91.00   0.50    0.06    --  -88.50 -61.00 -60.00  138
 17  \w   -160.00-101.00   0.50    0.06    --  -88.50 -77.00 -30.00  118
 18  \w    -51.00 -16.00   0.50    0.06    --  -88.50  45.00 -30.00   70
 19  \w    -51.00 -16.00   0.50    0.06    --  -88.50  45.00 -90.00   70
 20  \w   -160.00 -66.00   0.50    0.06    --  -88.50 -73.00-147.00  188
 21  \w   -160.00 -91.00   0.50    0.06    --  -88.50 -61.00 120.00  138
 22  \w   -160.00 -91.00   0.50    0.06    --  -88.50 -61.00-180.00  138
 23  \w     95.00 178.00   0.50    0.06    --  106.69 125.00  60.00  166
 24  \w     34.00 105.00   0.50    0.06    --  106.69 -94.00-180.00  142
 25  \w     91.00 178.00   0.50    0.06    --  106.69  61.00 -60.00  174
 26  \w     34.00  71.00   0.50    0.06    --  106.69 -61.00 120.00   74
 27  \w    101.00 178.00   0.50    0.06    --  106.69  77.00  30.00  154
 28  \w     34.00 101.00   0.50    0.06    --  106.69 -77.00-180.00  134
 29  \w     34.00  71.00   0.50    0.06    --  106.69 -61.00 -30.00   74
 30  \w     34.00  71.00   0.50    0.06    --  106.69 -61.00  30.00   74
 31  \w     34.00 105.00   0.50    0.06    --  106.69 -94.00 150.00  142
 32  \w     91.00 178.00   0.50    0.06    --  106.69  61.00 120.00  174
 33  \w     34.00  71.00   0.50    0.06    --  106.69 -61.00   0.00   74
 34  \w   -120.00 -42.00   0.50    0.05    --  -46.62 -37.00  30.00  156
 35  \w   -120.00 -32.00   0.50    0.05    --  -46.62 -37.00-150.00  176
 36  \w   -120.00 -32.00   0.50    0.05    --  -46.62 -37.00  90.00  176
 37  \w   -120.00 -32.00   0.50    0.05    --  -46.62 -37.00 -90.00  176
 38  \w     83.00 120.00   0.50    0.05    --   46.62  57.00-120.00   74
 39  \w     32.00 121.00   0.50    0.05    --   46.62  37.00-180.00  178
;
_diffrn_measurement_device 'four-circle diffractometer'
_diffrn_measurement_device_type 'XtaLAB Synergy, Dualflex, HyPix'
_diffrn_measurement_method '\w scans'
_diffrn_orient_matrix_type 'CrysAlisPro convention (1999,Acta A55,543-557)'
_diffrn_orient_matrix_UB_11 0.0361456000
_diffrn_orient_matrix_UB_12 -0.0182040000
_diffrn_orient_matrix_UB_13 -0.0683583000
_diffrn_orient_matrix_UB_21 -0.1430594000
_diffrn_orient_matrix_UB_22 0.1393608000
_diffrn_orient_matrix_UB_23 -0.0127451000
_diffrn_orient_matrix_UB_31 0.2051645000
_diffrn_orient_matrix_UB_32 0.1002278000
_diffrn_orient_matrix_UB_33 0.0053842000
_diffrn_radiation_monochromator mirror
_diffrn_radiation_probe x-ray
_diffrn_radiation_type 'Cu K\a'
_diffrn_radiation_wavelength 1.54184
_diffrn_reflns_av_R_equivalents 0.0351
_diffrn_reflns_av_unetI/netI 0.0176
_diffrn_reflns_Laue_measured_fraction_full 1.000
_diffrn_reflns_Laue_measured_fraction_max 0.968
_diffrn_reflns_limit_h_max 7
_diffrn_reflns_limit_h_min -7
_diffrn_reflns_limit_k_max 10
_diffrn_reflns_limit_k_min -11
_diffrn_reflns_limit_l_max 27
_diffrn_reflns_limit_l_min -26
_diffrn_reflns_number 21860
_diffrn_reflns_point_group_measured_fraction_full 1.000
_diffrn_reflns_point_group_measured_fraction_max 0.968
_diffrn_reflns_theta_full 67.684
_diffrn_reflns_theta_max 76.571
_diffrn_reflns_theta_min 4.003
_diffrn_source 'micro-focus sealed X-ray tube'
_diffrn_source_type 'PhotonJet (Cu) X-ray Source'
_exptl_absorpt_coefficient_mu 4.015
_exptl_absorpt_correction_T_max 1.000
_exptl_absorpt_correction_T_min 0.454
_exptl_absorpt_correction_type gaussian
_exptl_absorpt_process_details
;
CrysAlisPro 1.171.40.63a (Rigaku Oxford Diffraction, 2019)
Numerical absorption correction based on gaussian integration over
			a multifaceted crystal model
Empirical absorption correction using spherical harmonics,
 implemented in SCALE3 ABSPACK scaling algorithm.
;
_exptl_crystal_colour 'clear colourless'
_exptl_crystal_colour_lustre clear
_exptl_crystal_colour_primary colourless
_exptl_crystal_density_diffrn 1.472
_exptl_crystal_description plate
_exptl_crystal_F_000 568
_exptl_crystal_size_max 0.218
_exptl_crystal_size_mid 0.169
_exptl_crystal_size_min 0.06
_refine_diff_density_max 0.315
_refine_diff_density_min -0.383
_refine_diff_density_rms 0.049
_refine_ls_extinction_coef 0.00088(17)
_refine_ls_extinction_expression Fc^*^=kFc[1+0.001xFc^2^\l^3^/sin(2\q)]^-1/4^
_refine_ls_extinction_method 'SHELXL-2018/3 (Sheldrick 2018)'
_refine_ls_goodness_of_fit_ref 1.062
_refine_ls_hydrogen_treatment constr
_refine_ls_matrix_type full
_refine_ls_number_parameters 146
_refine_ls_number_reflns 2447
_refine_ls_number_restraints 0
_refine_ls_restrained_S_all 1.062
_refine_ls_R_factor_all 0.0292
_refine_ls_R_factor_gt 0.0281
_refine_ls_shift/su_max 0.001
_refine_ls_shift/su_mean 0.000
_refine_ls_structure_factor_coef Fsqd
_refine_ls_weighting_details 'w=1/[\s^2^(Fo^2^)+(0.0362P)^2^+0.7775P] where P=(Fo^2^+2Fc^2^)/3'
_refine_ls_weighting_scheme calc
_refine_ls_wR_factor_gt 0.0753
_refine_ls_wR_factor_ref 0.0761
_reflns_Friedel_coverage 0.000
_reflns_number_gt 2341
_reflns_number_total 2447
_reflns_threshold_expression 'I > 2\s(I)'
_cod_data_source_file d2sc00789d2.cif
_cod_data_source_block hpd241
_cod_original_cell_volume 1202.12(2)
_cod_database_code 1566675
_shelx_shelxl_version_number 2018/3
_chemical_oxdiff_formula 'C H N O S'
_chemical_oxdiff_usercomment 'VNY 383-22'
_shelx_space_group_comment
;
The symmetry employed for this shelxl refinement is uniquely defined
by the following loop, which should always be used as a source of
symmetry information in preference to the above space-group names.
They are only intended as comments.
;
_shelx_estimated_absorpt_t_max 0.795
_shelx_estimated_absorpt_t_min 0.475
_reflns_odcompleteness_completeness 100.00
_reflns_odcompleteness_iscentric 1
_reflns_odcompleteness_theta 66.97
_olex2_refinement_description
;
1. Fixed Uiso
 At 1.2 times of:
  All C(H) groups, All C(H,H) groups
2.a Ternary CH refined with riding coordinates:
 C5(H5), C3(H3)
2.b Secondary CH2 refined with riding coordinates:
 C4(H4A,H4B), C8(H8A,H8B), C6(H6A,H6B), C10(H10A,H10B), C1(H1A,H1B), C9(H9A,
 H9B), C7(H7A,H7B), C2(H2A,H2B)
;
_olex2_exptl_crystal_mounting_method 'nylon loop'
_olex2_submission_special_instructions 'No special instructions were received'
_oxdiff_exptl_absorpt_empirical_details
;
Empirical correction (ABSPACK) includes:
- Absorption correction using spherical harmonics
- Frame scaling
;
_oxdiff_exptl_absorpt_empirical_full_max 1.590
_oxdiff_exptl_absorpt_empirical_full_min 0.680

loop_
_space_group_symop_operation_xyz
'x, y, z'
'-x, y+1/2, -z+1/2'
'-x, -y, -z'
'x, -y-1/2, z-1/2'

loop_
_atom_site_label
_atom_site_type_symbol
_atom_site_fract_x
_atom_site_fract_y
_atom_site_fract_z
_atom_site_U_iso_or_equiv
_atom_site_adp_type
_atom_site_occupancy
_atom_site_site_symmetry_order
_atom_site_calc_flag
_atom_site_refinement_flags_posn
_atom_site_refinement_flags_adp
_atom_site_refinement_flags_occupancy
_atom_site_disorder_assembly
_atom_site_disorder_group
S2 S 0.18847(5) 0.23741(4) 0.26805(2) 0.01432(11) Uani 1 1 d . . . . .
S1 S 0.27191(6) 0.27951(4) 0.42402(2) 0.01996(12) Uani 1 1 d . . . . .
O4 O 0.30888(17) 0.10380(12) 0.25255(5) 0.0218(2) Uani 1 1 d . . . . .
O3 O 0.00014(17) 0.21770(12) 0.30596(5) 0.0204(2) Uani 1 1 d . . . . .
O2 O 0.16426(17) 0.42683(14) 0.42651(5) 0.0269(3) Uani 1 1 d . . . . .
O1 O 0.46739(18) 0.27139(14) 0.47492(5) 0.0270(3) Uani 1 1 d . . . . .
C5 C 0.1021(2) 0.33289(16) 0.20042(6) 0.0143(3) Uani 1 1 d . . . . .
H5 H 0.041160 0.432646 0.211897 0.017 Uiso 1 1 calc R U . . .
C4 C 0.3720(2) 0.36408(16) 0.30546(6) 0.0170(3) Uani 1 1 d . . . . .
H4A H 0.491495 0.390281 0.277884 0.020 Uiso 1 1 calc R U . . .
H4B H 0.292289 0.457360 0.315118 0.020 Uiso 1 1 calc R U . . .
C3 C 0.4706(2) 0.29851(16) 0.36343(6) 0.0159(3) Uani 1 1 d . . . . .
H3 H 0.538476 0.199014 0.354880 0.019 Uiso 1 1 calc R U . . .
C8 C 0.0307(2) 0.33899(18) 0.06834(7) 0.0212(3) Uani 1 1 d . . . . .
H8A H -0.022614 0.390999 0.031209 0.025 Uiso 1 1 calc R U . . .
H8B H 0.089432 0.240228 0.056396 0.025 Uiso 1 1 calc R U . . .
C6 C 0.2940(2) 0.35849(17) 0.15820(6) 0.0173(3) Uani 1 1 d . . . . .
H6A H 0.404374 0.424174 0.178382 0.021 Uiso 1 1 calc R U . . .
H6B H 0.365098 0.261501 0.149342 0.021 Uiso 1 1 calc R U . . .
C10 C -0.0824(2) 0.24071(17) 0.16977(7) 0.0174(3) Uani 1 1 d . . . . .
H10A H -0.028387 0.138632 0.160935 0.021 Uiso 1 1 calc R U . . .
H10B H -0.206998 0.231737 0.197401 0.021 Uiso 1 1 calc R U . . .
C1 C 0.6756(2) 0.34147(18) 0.45706(7) 0.0218(3) Uani 1 1 d . . . . .
H1A H 0.795184 0.266434 0.457917 0.026 Uiso 1 1 calc R U . . .
H1B H 0.715952 0.423529 0.485363 0.026 Uiso 1 1 calc R U . . .
C9 C -0.1595(2) 0.31659(18) 0.11088(7) 0.0207(3) Uani 1 1 d . . . . .
H9A H -0.273679 0.254120 0.090611 0.025 Uiso 1 1 calc R U . . .
H9B H -0.225478 0.414956 0.120253 0.025 Uiso 1 1 calc R U . . .
C7 C 0.2129(2) 0.43118(18) 0.09894(6) 0.0192(3) Uani 1 1 d . . . . .
H7A H 0.157405 0.533058 0.107455 0.023 Uiso 1 1 calc R U . . .
H7B H 0.336934 0.440757 0.071165 0.023 Uiso 1 1 calc R U . . .
C2 C 0.6409(2) 0.40231(17) 0.39364(6) 0.0192(3) Uani 1 1 d . . . . .
H2A H 0.779793 0.400575 0.371398 0.023 Uiso 1 1 calc R U . . .
H2B H 0.585903 0.506589 0.394787 0.023 Uiso 1 1 calc R U . . .

loop_
_atom_site_aniso_label
_atom_site_aniso_U_11
_atom_site_aniso_U_22
_atom_site_aniso_U_33
_atom_site_aniso_U_23
_atom_site_aniso_U_13
_atom_site_aniso_U_12
S2 0.01404(19) 0.01368(19) 0.01522(19) 0.00019(11) 0.00004(13) -0.00053(12)
S1 0.01580(19) 0.0282(2) 0.01587(19) 0.00064(13) 0.00053(13) -0.00486(14)
O4 0.0256(5) 0.0163(5) 0.0233(5) -0.0020(4) -0.0017(4) 0.0056(4)
O3 0.0182(5) 0.0244(6) 0.0189(5) 0.0027(4) 0.0028(4) -0.0046(4)
O2 0.0171(5) 0.0386(7) 0.0249(6) -0.0092(5) 0.0004(4) 0.0044(5)
O1 0.0215(6) 0.0405(7) 0.0188(6) 0.0066(5) -0.0032(4) -0.0058(5)
C5 0.0130(6) 0.0149(7) 0.0151(6) -0.0001(5) 0.0002(5) -0.0004(5)
C4 0.0176(7) 0.0162(7) 0.0173(7) 0.0003(5) -0.0010(5) -0.0017(5)
C3 0.0133(6) 0.0171(7) 0.0174(7) 0.0006(5) 0.0010(5) 0.0013(5)
C8 0.0208(7) 0.0265(8) 0.0163(7) -0.0003(6) -0.0010(5) -0.0032(6)
C6 0.0135(6) 0.0208(7) 0.0176(7) 0.0003(5) 0.0007(5) -0.0023(5)
C10 0.0145(7) 0.0196(7) 0.0180(7) -0.0005(5) 0.0008(5) -0.0033(5)
C1 0.0159(7) 0.0277(8) 0.0216(7) 0.0001(6) -0.0026(5) -0.0014(6)
C9 0.0163(7) 0.0274(8) 0.0184(7) 0.0000(6) -0.0026(5) -0.0017(6)
C7 0.0184(7) 0.0229(8) 0.0164(7) 0.0016(5) 0.0009(5) -0.0043(6)
C2 0.0139(6) 0.0235(8) 0.0201(7) -0.0002(6) -0.0013(5) -0.0010(6)

loop_
_atom_type_symbol
_atom_type_description
_atom_type_scat_dispersion_real
_atom_type_scat_dispersion_imag
_atom_type_scat_source
C C 0.0181 0.0091 'International Tables Vol C Tables 4.2.6.8 and 6.1.1.4'
H H 0.0000 0.0000 'International Tables Vol C Tables 4.2.6.8 and 6.1.1.4'
O O 0.0492 0.0322 'International Tables Vol C Tables 4.2.6.8 and 6.1.1.4'
S S 0.3331 0.5567 'International Tables Vol C Tables 4.2.6.8 and 6.1.1.4'

loop_
_exptl_crystal_face_index_h
_exptl_crystal_face_index_k
_exptl_crystal_face_index_l
_exptl_crystal_face_perp_dist
3 4 -1 0.1025
-2 4 -6 0.1072
-3 -4 0 0.0564
2 -5 6 0.0374
3 3 -4 0.1189
0 0 -14 0.0356
-3 -3 4 0.0455
0 0 14 0.0187

loop_
_geom_angle_atom_site_label_1
_geom_angle_atom_site_label_2
_geom_angle_atom_site_label_3
_geom_angle
_geom_angle_site_symmetry_1
_geom_angle_site_symmetry_3
_geom_angle_publ_flag
O4 S2 O3 116.83(6) . . ?
O4 S2 C5 109.61(6) . . ?
O4 S2 C4 108.48(6) . . ?
O3 S2 C5 108.66(6) . . ?
O3 S2 C4 107.87(6) . . ?
C4 S2 C5 104.68(7) . . ?
O2 S1 O1 109.59(6) . . ?
O2 S1 C3 104.36(7) . . ?
O1 S1 C3 91.30(6) . . ?
C1 O1 S1 114.69(9) . . ?
S2 C5 H5 108.4 . . ?
C6 C5 S2 111.51(9) . . ?
C6 C5 H5 108.4 . . ?
C6 C5 C10 111.93(11) . . ?
C10 C5 S2 108.03(10) . . ?
C10 C5 H5 108.4 . . ?
S2 C4 H4A 109.2 . . ?
S2 C4 H4B 109.2 . . ?
H4A C4 H4B 107.9 . . ?
C3 C4 S2 112.18(10) . . ?
C3 C4 H4A 109.2 . . ?
C3 C4 H4B 109.2 . . ?
S1 C3 H3 109.9 . . ?
C4 C3 S1 113.34(10) . . ?
C4 C3 H3 109.9 . . ?
C4 C3 C2 112.56(12) . . ?
C2 C3 S1 101.01(9) . . ?
C2 C3 H3 109.9 . . ?
H8A C8 H8B 108.1 . . ?
C9 C8 H8A 109.5 . . ?
C9 C8 H8B 109.5 . . ?
C9 C8 C7 110.74(12) . . ?
C7 C8 H8A 109.5 . . ?
C7 C8 H8B 109.5 . . ?
C5 C6 H6A 109.6 . . ?
C5 C6 H6B 109.6 . . ?
H6A C6 H6B 108.1 . . ?
C7 C6 C5 110.39(11) . . ?
C7 C6 H6A 109.6 . . ?
C7 C6 H6B 109.6 . . ?
C5 C10 H10A 109.6 . . ?
C5 C10 H10B 109.6 . . ?
H10A C10 H10B 108.2 . . ?
C9 C10 C5 110.06(12) . . ?
C9 C10 H10A 109.6 . . ?
C9 C10 H10B 109.6 . . ?
O1 C1 H1A 110.2 . . ?
O1 C1 H1B 110.2 . . ?
O1 C1 C2 107.38(11) . . ?
H1A C1 H1B 108.5 . . ?
C2 C1 H1A 110.2 . . ?
C2 C1 H1B 110.2 . . ?
C8 C9 C10 111.13(12) . . ?
C8 C9 H9A 109.4 . . ?
C8 C9 H9B 109.4 . . ?
C10 C9 H9A 109.4 . . ?
C10 C9 H9B 109.4 . . ?
H9A C9 H9B 108.0 . . ?
C8 C7 C6 111.45(12) . . ?
C8 C7 H7A 109.3 . . ?
C8 C7 H7B 109.3 . . ?
C6 C7 H7A 109.3 . . ?
C6 C7 H7B 109.3 . . ?
H7A C7 H7B 108.0 . . ?
C3 C2 H2A 110.7 . . ?
C3 C2 H2B 110.7 . . ?
C1 C2 C3 105.27(12) . . ?
C1 C2 H2A 110.7 . . ?
C1 C2 H2B 110.7 . . ?
H2A C2 H2B 108.8 . . ?

loop_
_geom_bond_atom_site_label_1
_geom_bond_atom_site_label_2
_geom_bond_distance
_geom_bond_site_symmetry_2
_geom_bond_publ_flag
S2 O4 1.4463(11) . ?
S2 O3 1.4493(11) . ?
S2 C5 1.7877(14) . ?
S2 C4 1.7793(14) . ?
S1 O2 1.4714(12) . ?
S1 O1 1.6191(11) . ?
S1 C3 1.8360(14) . ?
O1 C1 1.4779(18) . ?
C5 H5 1.0000 . ?
C5 C6 1.5324(18) . ?
C5 C10 1.5369(19) . ?
C4 H4A 0.9900 . ?
C4 H4B 0.9900 . ?
C4 C3 1.5182(19) . ?
C3 H3 1.0000 . ?
C3 C2 1.5322(19) . ?
C8 H8A 0.9900 . ?
C8 H8B 0.9900 . ?
C8 C9 1.524(2) . ?
C8 C7 1.5264(19) . ?
C6 H6A 0.9900 . ?
C6 H6B 0.9900 . ?
C6 C7 1.5318(19) . ?
C10 H10A 0.9900 . ?
C10 H10B 0.9900 . ?
C10 C9 1.530(2) . ?
C1 H1A 0.9900 . ?
C1 H1B 0.9900 . ?
C1 C2 1.512(2) . ?
C9 H9A 0.9900 . ?
C9 H9B 0.9900 . ?
C7 H7A 0.9900 . ?
C7 H7B 0.9900 . ?
C2 H2A 0.9900 . ?
C2 H2B 0.9900 . ?

loop_
_geom_torsion_atom_site_label_1
_geom_torsion_atom_site_label_2
_geom_torsion_atom_site_label_3
_geom_torsion_atom_site_label_4
_geom_torsion
_geom_torsion_site_symmetry_1
_geom_torsion_site_symmetry_2
_geom_torsion_site_symmetry_3
_geom_torsion_site_symmetry_4
_geom_torsion_publ_flag
S2 C5 C6 C7 176.33(10) . . . . ?
S2 C5 C10 C9 -179.00(10) . . . . ?
S2 C4 C3 S1 -70.17(12) . . . . ?
S2 C4 C3 C2 175.97(10) . . . . ?
S1 O1 C1 C2 -0.01(16) . . . . ?
S1 C3 C2 C1 44.13(12) . . . . ?
O4 S2 C5 C6 -51.58(11) . . . . ?
O4 S2 C5 C10 71.82(11) . . . . ?
O4 S2 C4 C3 -60.66(11) . . . . ?
O3 S2 C5 C6 179.66(9) . . . . ?
O3 S2 C5 C10 -56.95(11) . . . . ?
O3 S2 C4 C3 66.77(11) . . . . ?
O2 S1 O1 C1 -81.86(12) . . . . ?
O2 S1 C3 C4 -49.41(11) . . . . ?
O2 S1 C3 C2 71.23(10) . . . . ?
O1 S1 C3 C4 -160.02(11) . . . . ?
O1 S1 C3 C2 -39.38(10) . . . . ?
O1 C1 C2 C3 -30.18(15) . . . . ?
C5 S2 C4 C3 -177.63(10) . . . . ?
C5 C6 C7 C8 -55.30(16) . . . . ?
C5 C10 C9 C8 56.63(16) . . . . ?
C4 S2 C5 C6 64.61(11) . . . . ?
C4 S2 C5 C10 -172.00(9) . . . . ?
C4 C3 C2 C1 165.32(12) . . . . ?
C3 S1 O1 C1 23.89(11) . . . . ?
C6 C5 C10 C9 -55.86(16) . . . . ?
C10 C5 C6 C7 55.17(16) . . . . ?
C9 C8 C7 C6 56.70(17) . . . . ?
C7 C8 C9 C10 -57.41(17) . . . . ?

loop_
_exptl_oxdiff_crystal_face_indexfrac_h
_exptl_oxdiff_crystal_face_indexfrac_k
_exptl_oxdiff_crystal_face_indexfrac_l
_exptl_oxdiff_crystal_face_x
_exptl_oxdiff_crystal_face_y
_exptl_oxdiff_crystal_face_z
2.5677 4.4071 -0.7430 0.0634 0.2563 0.9645
-2.3547 3.9932 -5.7033 0.2321 0.9660 -0.1136
-2.9744 -3.8213 -0.1596 -0.0270 -0.1050 -0.9941
1.8697 -4.5380 5.6151 -0.2336 -0.9715 -0.0410
3.1079 3.2458 -4.0984 0.3334 0.0600 0.9409
0.0538 0.0472 -14.3414 0.9814 0.1817 -0.0615
-3.1095 -3.2475 4.0718 -0.3316 -0.0596 -0.9415
-0.2230 -0.2241 14.3259 -0.9833 -0.1819 0.0089
